data_2009127
loop_
_publ_author_name
'Bouma, Barend'
'Kooijman, Huub'
'Kroon, Jan'
'Grech, Eugeniusz'
'Brzezinski, Bogumi\/l'

_publ_section_title
;
 1,8-Bis(dimethylaminomethyl)naphthalene bis(squaric acid) dihydrate
;
_journal_issue 11
_journal_name_full 'Acta Crystallographica Section C'
_journal_page_first 1824
_journal_page_last 1826
_journal_paper_doi 10.1107/S0108270199009853
_journal_volume 55
_journal_year 1999
_chemical_formula_moiety '2C16 H23 N2 +, C4 O4 2-, 2H2 O'
_chemical_formula_sum 'C36 H50 N4 O6'
_chemical_formula_weight 634.80
_chemical_name_systematic
;
Bis(1-dimethylaminomethyl-8-dimethylammoniomethylnaphthalene)
3,4-dioxocyclobut-1-ene-1,2-diolate dihydrate
;
_space_group_IT_number 14
_symmetry_cell_setting monoclinic
_symmetry_space_group_name_Hall '-P 2ybc'
_symmetry_space_group_name_H-M 'P 1 21/c 1'
_cell_angle_alpha 90
_cell_angle_beta 101.299(8)
_cell_angle_gamma 90
_cell_formula_units_Z 2
_cell_length_a 10.361(6)
_cell_length_b 8.144(4)
_cell_length_c 20.158(3)
_cell_measurement_reflns_used 25
_cell_measurement_temperature 295
_cell_measurement_theta_max 19.40
_cell_measurement_theta_min 12.45
_cell_volume 1668.0(13)
_computing_cell_refinement 'SET4 (de Boer & Duisenberg, 1984)'
_computing_data_collection 'locally modified CAD4 Software (Enraf-Nonius, 1989)'
_computing_data_reduction 'HELENA (Spek, 1997)'
_computing_molecular_graphics 'PLATON (Spek, 1990)'
_computing_publication_material PLATON
_computing_structure_refinement 'SHELXL97 (Sheldrick, 1997)'
_computing_structure_solution 'SHELXS86 (Sheldrick, 1985)'
_diffrn_ambient_temperature 295
_diffrn_measured_fraction_theta_full 1.0
_diffrn_measured_fraction_theta_max 1.0
_diffrn_measurement_device_type 'Enraf Nonius CAD4'
_diffrn_measurement_method '\w/2\q scans'
_diffrn_radiation_monochromator Zr-filter
_diffrn_radiation_source 'sealed tube'
_diffrn_radiation_type 'Mo K\a'
_diffrn_radiation_wavelength 0.71073
_diffrn_reflns_av_R_equivalents 0.0523
_diffrn_reflns_av_sigmaI/netI 0.0291
_diffrn_reflns_limit_h_max 13
_diffrn_reflns_limit_h_min -13
_diffrn_reflns_limit_k_max 10
_diffrn_reflns_limit_k_min -10
_diffrn_reflns_limit_l_max 26
_diffrn_reflns_limit_l_min 0
_diffrn_reflns_number 6690
_diffrn_reflns_reduction_process
;
 ?
;
_diffrn_reflns_theta_full 27.46
_diffrn_reflns_theta_max 27.46
_diffrn_reflns_theta_min 2.00
_diffrn_standards_decay_% <1
_diffrn_standards_interval_time 60
_diffrn_standards_number 3
_exptl_absorpt_coefficient_mu 0.086
_exptl_absorpt_correction_type none
_exptl_crystal_colour pink
_exptl_crystal_density_diffrn 1.264
_exptl_crystal_density_method 'not measured'
_exptl_crystal_description block-shaped
_exptl_crystal_F_000 684
_exptl_crystal_size_max 0.6
_exptl_crystal_size_mid 0.5
_exptl_crystal_size_min 0.3
_refine_diff_density_max 0.225
_refine_diff_density_min -0.177
_refine_ls_abs_structure_details none
_refine_ls_extinction_method none
_refine_ls_goodness_of_fit_ref 1.043
_refine_ls_hydrogen_treatment mixed
_refine_ls_matrix_type full
_refine_ls_number_parameters 221
_refine_ls_number_reflns 3819
_refine_ls_number_restraints 0
_refine_ls_restrained_S_all 1.043
_refine_ls_R_factor_all 0.0787
_refine_ls_R_factor_gt 0.0483
_refine_ls_shift/su_max 0.000
_refine_ls_shift/su_mean 0.000
_refine_ls_structure_factor_coef Fsqd
_refine_ls_weighting_details 'w = 1/[\s^2^(F~o~^2^)+(0.0796P)^2^+0.0235P] where P = (F~o~^2^+2F~c~^2^)/3'
_refine_ls_weighting_scheme calc
_refine_ls_wR_factor_ref 0.1366
_reflns_number_gt 2610
_reflns_number_total 3819
_reflns_threshold_expression I>2\s(I)
_cod_data_source_file gd1043.cif
_cod_data_source_block a038a
_cod_depositor_comments
;
The following automatic conversions were performed:
'_symmetry_cell_setting' value 'Monoclinic' changed to 'monoclinic'
according to '/home/saulius/struct/CIF-dictionaries/cif_core.dic'
dictionary named 'cif_core.dic' version 2.4.1 from 2010-06-29.

Automatic conversion script
Id: cif_fix_enum 1527 2010-12-29 10:47:43Z saulius 

The following automatic conversions were performed:

'_symmetry_cell_setting' value 'Monoclinic' changed to 'monoclinic'
according to /home/saulius/struct/CIF-dictionaries/cif_core.dic
dictionary named 'cif_core.dic' version 2.4.1 from
2010-06-29.

'_refine_ls_weighting_scheme' value 'calc ' changed to
'calc' according to
/home/saulius/struct/CIF-dictionaries/cif_core.dic dictionary named
'cif_core.dic' version 2.4.1 from 2010-06-29.

Automatic conversion script
Id: cif_fix_values 1715 2011-07-08 13:25:40Z adriana 
;
_cod_original_sg_symbol_H-M 'P 21/c'
_cod_database_code 2009127
_cod_database_fobs_code 2009127

loop_
_symmetry_equiv_pos_as_xyz
x,y,z
-x,1/2+y,1/2-z
-x,-y,-z
x,1/2-y,1/2+z

loop_
_atom_site_aniso_label
_atom_site_aniso_U_11
_atom_site_aniso_U_22
_atom_site_aniso_U_33
_atom_site_aniso_U_12
_atom_site_aniso_U_13
_atom_site_aniso_U_23
N1 .0304(6) .0452(7) .0503(7) .0002(5) .0138(5) -.0042(6)
N2 .0401(6) .0379(7) .0380(6) -.0025(5) .0139(5) .0002(5)
C1 .0375(7) .0465(8) .0324(7) .0033(6) .0076(5) .0024(6)
C2 .0551(10) .0542(10) .0467(9) .0135(8) .0122(7) .0117(7)
C3 .0758(12) .0451(9) .0485(9) -.0016(9) .0195(8) .0141(7)
C4 .0547(9) .0547(10) .0368(8) -.0131(8) .0121(7) .0056(7)
C5 .0346(7) .0649(11) .0388(8) -.0093(7) .0114(6) -.0024(7)
C6 .0330(7) .0663(11) .0514(9) .0068(7) .0123(6) -.0023(8)
C7 .0442(8) .0451(8) .0459(8) .0071(7) .0120(6) .0009(7)
C8 .0362(7) .0389(8) .0321(6) -.0009(6) .0096(5) -.0039(6)
C9 .0331(7) .0414(8) .0255(6) -.0026(6) .0069(5) -.0023(5)
C10 .0409(7) .0490(9) .0250(6) -.0059(6) .0078(5) -.0009(6)
C11 .0328(7) .0524(9) .0444(8) .0047(7) .0037(6) -.0016(7)
C12 .0577(10) .0534(10) .0633(11) -.0031(8) .0212(8) -.0145(8)
C13 .0346(8) .0697(12) .0860(13) -.0066(8) .0236(8) -.0081(10)
C14 .0429(8) .0359(7) .0411(7) -.0017(6) .0149(6) -.0039(6)
C15 .0534(9) .0594(11) .0395(8) -.0032(8) .0083(7) .0000(7)
C16 .0648(11) .0533(10) .0599(10) -.0124(9) .0296(9) .0048(8)
O1 .0932(11) .0672(9) .1058(12) .0343(8) .0520(10) .0058(8)
O2 .1001(12) .1034(12) .0772(10) .0334(10) .0377(9) .0478(9)
C17 .0420(8) .0509(9) .0479(8) .0050(7) .0070(6) .0072(7)
C18 .0392(8) .0428(8) .0559(9) .0029(7) .0109(7) -.0022(7)
O3 .1305(17) .1155(16) .0793(12) .0008(13) .0548(12) -.0129(11)

loop_
_atom_site_label
_atom_site_fract_x
_atom_site_fract_y
_atom_site_fract_z
_atom_site_U_iso_or_equiv
_atom_site_thermal_displace_type
_atom_site_occupancy
_atom_site_type_symbol
N1 .35190(12) -.04955(17) .83365(7) .0412(4) Uani 1.000 N
N2 .19114(12) .20131(16) .79069(6) .0378(4) Uani 1.000 N
C1 .19702(14) -.11212(19) .91317(7) .0387(4) Uani 1.000 C
C2 .19636(17) -.2724(2) .93441(8) .0517(6) Uani 1.000 C
C3 .08508(19) -.3508(2) .94876(9) .0555(6) Uani 1.000 C
C4 -.02718(16) -.2647(2) .94307(8) .0483(5) Uani 1.000 C
C5 -.15530(14) -.0165(2) .91864(7) .0455(5) Uani 1.000 C
C6 -.16980(15) .1405(2) .89789(8) .0497(5) Uani 1.000 C
C7 -.06413(14) .2204(2) .87805(8) .0446(5) Uani 1.000 C
C8 .05650(13) .14815(18) .88004(7) .0353(4) Uani 1.000 C
C9 .07721(12) -.01830(18) .90406(6) .0332(4) Uani 1.000 C
C10 -.03490(14) -.09950(19) .92150(6) .0381(4) Uani 1.000 C
C11 .33106(13) -.0500(2) .90546(8) .0437(5) Uani 1.000 C
C12 .32236(18) -.2090(2) .79887(10) .0569(6) Uani 1.000 C
C13 .48902(16) -.0003(2) .83211(11) .0618(6) Uani 1.000 C
C14 .15616(14) .25624(18) .85506(7) .0391(4) Uani 1.000 C
C15 .07573(16) .1632(2) .73844(8) .0509(5) Uani 1.000 C
C16 .27029(18) .3284(2) .76577(9) .0570(6) Uani 1.000 C
O1 .36266(16) .18832(18) .53289(8) .0843(6) Uani 1.000 O
O2 .50304(17) .1528(2) .40604(8) .0908(7) Uani 1.000 O
C17 .50165(15) .0680(2) .45753(8) .0472(5) Uani 1.000 C
C18 .43775(15) .0851(2) .51522(8) .0458(5) Uani 1.000 C
O3 .3388(2) .0357(3) .65863(10) .1038(9) Uani 1.000 O
H1A .293(3) .035(4) .8118(15) .0620 Uiso .75(4) H
H2 .27430 -.33200 .93950 .0620 Uiso 1.000 H
H3 .08860 -.46040 .96200 .0670 Uiso 1.000 H
H4 -.10130 -.31490 .95360 .0580 Uiso 1.000 H
H5 -.22560 -.07110 .93130 .0550 Uiso 1.000 H
H6 -.24900 .19520 .89680 .0600 Uiso 1.000 H
H7 -.07600 .32810 .86270 .0540 Uiso 1.000 H
H11A .34240 .06100 .92310 .0520 Uiso 1.000 H
H11B .39820 -.11800 .93260 .0520 Uiso 1.000 H
H12A .23500 -.24300 .80190 .0850 Uiso 1.000 H
H12B .38450 -.28980 .82000 .0850 Uiso 1.000 H
H12C .32840 -.19770 .75220 .0850 Uiso 1.000 H
H13A .50920 .10060 .85660 .0930 Uiso 1.000 H
H13B .49830 .01510 .78610 .0930 Uiso 1.000 H
H13C .54840 -.08460 .85270 .0930 Uiso 1.000 H
H14A .12120 .36690 .84900 .0470 Uiso 1.000 H
H14B .23570 .26030 .88960 .0470 Uiso 1.000 H
H15A .02670 .07590 .75390 .0760 Uiso 1.000 H
H15B .10370 .12980 .69780 .0760 Uiso 1.000 H
H15C .02110 .25890 .72940 .0760 Uiso 1.000 H
H16A .34400 .35650 .80080 .0850 Uiso 1.000 H
H16B .21710 .42420 .75320 .0850 Uiso 1.000 H
H16C .30150 .28760 .72710 .0850 Uiso 1.000 H
H1B .243(9) .118(13) .797(4) .0620 Uiso .25(4) H
H3A .400(3) -.032(4) .6518(16) .1250 Uiso 1.000 H
H3B .334(3) .112(4) .6290(16) .1250 Uiso 1.000 H

loop_
_atom_type_symbol
_atom_type_description
_atom_type_scat_dispersion_real
_atom_type_scat_dispersion_imag
_atom_type_scat_source
O O 0.0106 0.0060 'International Tables Vol C Tables 4.2.6.8 and 6.1.1.4'
N N 0.0061 0.0033 'International Tables Vol C Tables 4.2.6.8 and 6.1.1.4'
H H 0.0000 0.0000 'International Tables Vol C Tables 4.2.6.8 and 6.1.1.4'
C C 0.0033 0.0016 'International Tables Vol C Tables 4.2.6.8 and 6.1.1.4'

loop_
_geom_angle_atom_site_label_1
_geom_angle_atom_site_label_2
_geom_angle_atom_site_label_3
_geom_angle_site_symmetry_3
_geom_angle
_geom_angle_publ_flag
H3A O3 H3B . 107(3) yes
C11 N1 C13 . 109.85(13) no
C12 N1 C13 . 109.74(13) no
C11 N1 C12 . 113.48(13) no
C14 N2 C16 . 109.58(12) no
C15 N2 C16 . 109.60(12) no
C14 N2 C15 . 112.85(12) no
C13 N1 H1A . 108.6(19) no
C11 N1 H1A . 104.1(18) no
C12 N1 H1A . 110.8(18) no
C14 N2 H1B . 111(5) no
C15 N2 H1B . 110(6) no
C16 N2 H1B . 103(6) no
C2 C1 C11 . 114.20(14) no
C9 C1 C11 . 126.53(13) yes
C2 C1 C9 . 119.18(14) no
C1 C2 C3 . 123.60(16) no
C2 C3 C4 . 118.66(15) no
C3 C4 C10 . 121.31(15) no
C6 C5 C10 . 120.84(14) no
C5 C6 C7 . 119.06(15) no
C6 C7 C8 . 123.43(15) no
C9 C8 C14 . 126.26(12) yes
C7 C8 C14 . 114.60(13) no
C7 C8 C9 . 119.14(13) no
C1 C9 C8 . 127.62(12) yes
C1 C9 C10 . 116.26(13) no
C8 C9 C10 . 116.12(12) no
C4 C10 C5 . 117.77(14) no
C4 C10 C9 . 120.91(14) no
C5 C10 C9 . 121.32(14) no
N1 C11 C1 . 114.01(12) yes
N2 C14 C8 . 114.49(12) yes
C3 C2 H2 . 118.19 no
C1 C2 H2 . 118.21 no
C2 C3 H3 . 120.69 no
C4 C3 H3 . 120.65 no
C3 C4 H4 . 119.38 no
C10 C4 H4 . 119.32 no
C10 C5 H5 . 119.56 no
C6 C5 H5 . 119.60 no
C7 C6 H6 . 120.47 no
C5 C6 H6 . 120.47 no
C6 C7 H7 . 118.31 no
C8 C7 H7 . 118.26 no
N1 C11 H11A . 108.69 no
N1 C11 H11B . 108.77 no
C1 C11 H11B . 108.79 no
H11A C11 H11B . 107.66 no
C1 C11 H11A . 108.74 no
N1 C12 H12A . 109.47 no
N1 C12 H12C . 109.48 no
H12A C12 H12B . 109.44 no
N1 C12 H12B . 109.45 no
H12B C12 H12C . 109.51 no
H12A C12 H12C . 109.48 no
N1 C13 H13B . 109.49 no
N1 C13 H13C . 109.45 no
H13A C13 H13B . 109.40 no
H13A C13 H13C . 109.45 no
H13B C13 H13C . 109.53 no
N1 C13 H13A . 109.50 no
N2 C14 H14A . 108.62 no
C8 C14 H14A . 108.63 no
C8 C14 H14B . 108.64 no
H14A C14 H14B . 107.61 no
N2 C14 H14B . 108.63 no
N2 C15 H15B . 109.48 no
N2 C15 H15C . 109.44 no
N2 C15 H15A . 109.45 no
H15A C15 H15C . 109.45 no
H15B C15 H15C . 109.48 no
H15A C15 H15B . 109.53 no
N2 C16 H16A . 109.46 no
N2 C16 H16B . 109.44 no
H16A C16 H16B . 109.45 no
H16A C16 H16C . 109.49 no
N2 C16 H16C . 109.47 no
H16B C16 H16C . 109.53 no
O2 C17 C18 3_656 135.51(16) yes
C18 C17 C18 3_656 90.61(13) no
O2 C17 C18 . 133.88(16) yes
O1 C18 C17 3_656 135.98(16) yes
C17 C18 C17 3_656 89.39(13) no
O1 C18 C17 . 134.63(16) yes

loop_
_geom_bond_atom_site_label_1
_geom_bond_atom_site_label_2
_geom_bond_site_symmetry_1
_geom_bond_site_symmetry_2
_geom_bond_distance
_geom_bond_publ_flag
O1 C18 . . 1.244(2) no
O2 C17 . . 1.249(2) no
O3 H3A . . .87(3) no
O3 H3B . . .86(3) no
N1 C11 . . 1.505(2) no
N1 C13 . . 1.482(2) no
N1 C12 . . 1.479(2) no
N2 C15 . . 1.464(2) no
N2 C14 . . 1.483(2) no
N2 C16 . . 1.469(2) no
N1 H1A . . .97(3) no
N2 H1B . . .86(10) no
C1 C11 . . 1.514(2) no
C1 C2 . . 1.374(2) no
C1 C9 . . 1.438(2) no
C2 C3 . . 1.397(3) no
C3 C4 . . 1.344(3) no
C4 C10 . . 1.411(2) no
C5 C6 . . 1.345(2) no
C5 C10 . . 1.410(2) no
C6 C7 . . 1.398(2) no
C7 C8 . . 1.375(2) no
C8 C14 . . 1.516(2) no
C8 C9 . . 1.441(2) no
C9 C10 . . 1.439(2) no
C2 H2 . . .9305 no
C3 H3 . . .9303 no
C4 H4 . . .9305 no
C5 H5 . . .9307 no
C6 H6 . . .9302 no
C7 H7 . . .9302 no
C11 H11A . . .9701 no
C11 H11B . . .9699 no
C12 H12C . . .9594 no
C12 H12A . . .9599 no
C12 H12B . . .9599 no
C13 H13B . . .9592 no
C13 H13C . . .9602 no
C13 H13A . . .9603 no
C14 H14A . . .9700 no
C14 H14B . . .9696 no
C15 H15C . . .9595 no
C15 H15B . . .9603 no
C15 H15A . . .9606 no
C16 H16C . . .9599 no
C16 H16B . . .9602 no
C16 H16A . . .9607 no
C17 C18 . 3_656 1.454(2) no
C17 C18 . . 1.453(2) no

loop_
_geom_contact_atom_site_label_1
_geom_contact_atom_site_label_2
_geom_contact_distance
_geom_contact_site_symmetry_2
_geom_contact_publ_flag
O1 O2 3.193(3) . no
O1 O3 2.877(3) . no
O2 C13 3.188(3) 4_554 no
O2 O3 2.753(3) 3_656 no
O2 O1 3.193(3) . no
O2 C16 3.341(3) 4_554 no
O3 C16 3.384(3) . no
O3 C18 3.276(3) . no
O3 O1 2.877(3) . no
O3 C17 3.232(3) 3_656 no
O3 O2 2.753(3) 3_656 no
O1 H11B 2.9044 2_656 no
O1 H5 2.6035 2_556 no
O1 H3B 2.11(3) . no
O1 H4 2.7743 2_556 no
O2 H3B 2.91(3) 3_656 no
O2 H16A 2.4190 4_554 no
O2 H6 2.8905 4_654 no
O2 H13A 2.2485 4_554 no
O2 H14B 2.8148 4_554 no
O2 H3A 1.95(3) 3_656 no
O3 H13B 2.7745 . no
O3 H15B 2.8103 . no
O3 H16C 2.5440 . no
O3 H12C 2.6948 . no
N1 N2 2.671(2) . no
N1 C16 3.407(3) . no
N1 C14 3.293(3) . no
N2 N1 2.671(2) . no
N2 C11 3.214(3) . no
N1 H1B 1.83(10) . no
N2 H1A 1.72(3) . no
C2 C12 3.291(3) . no
C3 C6 3.492(3) 3_557 no
C4 C7 3.562(3) 3_557 no
C4 C6 3.592(3) 3_557 no
C5 C10 3.560(3) 3_557 no
C5 C9 3.518(3) 3_557 no
C6 C3 3.492(3) 3_557 no
C6 C4 3.592(3) 3_557 no
C7 C4 3.562(3) 3_557 no
C7 C15 3.440(3) . no
C9 C5 3.518(3) 3_557 no
C10 C10 3.503(3) 3_557 no
C10 C5 3.560(3) 3_557 no
C11 C14 3.133(3) . no
C11 N2 3.214(3) . no
C12 C2 3.291(3) . no
C13 O2 3.188(3) 4_555 no
C13 C16 3.592(3) . no
C14 C11 3.133(3) . no
C14 N1 3.293(3) . no
C15 C7 3.440(3) . no
C16 O2 3.341(3) 4_555 no
C16 O3 3.384(3) . no
C16 C13 3.592(3) . no
C16 N1 3.407(3) . no
C17 O3 3.232(3) 3_656 no
C18 O3 3.276(3) . no
C1 H12A 2.5822 . no
C2 H12A 2.7878 . no
C4 H15B 2.9237 2_546 no
C4 H3 3.0913 3_547 no
C7 H15A 3.0751 . no
C8 H15A 2.5689 . no
C8 H11A 3.0041 . no
C9 H15A 3.0666 . no
C11 H14B 2.7094 . no
C11 H1B 2.59(9) . no
C12 H1B 2.79(11) . no
C13 H1B 2.69(10) . no
C14 H11A 2.6638 . no
C14 H1A 2.55(3) . no
C15 H1A 2.65(3) . no
C16 H1A 2.56(3) . no
C17 H2 3.0066 4_544 no
C17 H2 2.9107 2_656 no
C17 H3B 3.04(3) 3_656 no
C17 H3A 2.62(3) 3_656 no
C18 H11B 3.0235 2_656 no
C18 H2 3.0204 2_656 no
C18 H3A 3.01(3) . no
C18 H2 2.9041 4_544 no
C18 H3B 2.73(3) . no
H1A N2 1.72(3) . no
H1A C15 2.65(3) . no
H1A C16 2.56(3) . no
H1A C14 2.55(3) . no
H1A H14B 2.5580 . no
H1B C13 2.69(10) . no
H1B H11A 2.5907 . no
H1B C12 2.79(11) . no
H1B N1 1.83(10) . no
H1B C11 2.59(9) . no

loop_
_geom_torsion_atom_site_label_1
_geom_torsion_atom_site_label_2
_geom_torsion_atom_site_label_3
_geom_torsion_atom_site_label_4
_geom_torsion_site_symmetry_1
_geom_torsion_site_symmetry_3
_geom_torsion_site_symmetry_4
_geom_torsion
_geom_torsion_publ_flag
C13 N1 C11 C1 . . . -175.28(13) no
C12 N1 C11 C1 . . . -52.02(18) no
C15 N2 C14 C8 . . . 48.22(17) no
C16 N2 C14 C8 . . . 170.66(13) no
C2 C1 C9 C8 . . . -177.61(14) no
C9 C1 C11 N1 . . . -83.48(18) yes
C2 C1 C9 C10 . . . 2.97(19) no
C2 C1 C11 N1 . . . 100.07(16) no
C11 C1 C2 C3 . . . 175.92(15) no
C9 C1 C2 C3 . . . -0.8(2) no
C11 C1 C9 C8 . . . 6.1(2) yes
C11 C1 C9 C10 . . . -173.33(13) no
C1 C2 C3 C4 . . . -1.5(3) no
C2 C3 C4 C10 . . . 1.5(2) no
C3 C4 C10 C9 . . . 0.8(2) no
C3 C4 C10 C5 . . . -178.31(15) no
C10 C5 C6 C7 . . . 1.0(2) no
C6 C5 C10 C9 . . . 1.6(2) no
C6 C5 C10 C4 . . . -179.33(14) no
C5 C6 C7 C8 . . . -1.6(2) no
C6 C7 C8 C14 . . . 179.00(14) no
C6 C7 C8 C9 . . . -0.4(2) no
C7 C8 C9 C10 . . . 2.79(19) no
C7 C8 C14 N2 . . . -111.82(15) no
C7 C8 C9 C1 . . . -176.63(14) no
C9 C8 C14 N2 . . . 67.50(18) yes
C14 C8 C9 C1 . . . 4.1(2) yes
C14 C8 C9 C10 . . . -176.51(12) no
C8 C9 C10 C5 . . . -3.44(18) no
C1 C9 C10 C4 . . . -2.99(18) no
C1 C9 C10 C5 . . . 176.05(12) no
C8 C9 C10 C4 . . . 177.52(13) no
O2 C17 C18 O1 . . . 0.5(4) no
O2 C17 C18 C17 . . 3_656 -179.7(2) no
C18 C17 C18 O1 3_656 . . -179.8(2) no
C18 C17 C18 C17 3_656 . 3_656 0.00(13) no
O2 C17 C18 O1 . 3_656 3_656 -0.2(4) no
O2 C17 C18 C17 . 3_656 3_656 179.66(19) no
C18 C17 C18 O1 . 3_656 3_656 -179.8(2) no
C18 C17 C18 C17 . 3_656 3_656 0.00(13) no
